data_1554809
loop_
_publ_author_name
'Deng, Zhimin'
'Wei, Jialiang'
'Liao, Lihao'
'Huang, Haiyan'
'Zhao, Xiaodan'

_publ_section_title
;
 Organoselenium-catalyzed, hydroxy-controlled regio- and stereoselective
 amination of terminal alkenes: efficient synthesis of 3-amino allylic
 alcohols.
;
_journal_issue 8
_journal_name_full 'Organic letters'
_journal_page_first 1834
_journal_page_last 1837
_journal_paper_doi 10.1021/acs.orglett.5b00213
_journal_volume 17
_journal_year 2015
_chemical_formula_moiety 'C19 H18 N O5 S2'
_chemical_formula_sum 'C19 H18 N O5 S2'
_chemical_formula_weight 404.49
_space_group_crystal_system triclinic
_space_group_IT_number 2
_space_group_name_Hall '-P 1'
_space_group_name_H-M_alt 'P -1'
_symmetry_Int_Tables_number 2
_atom_sites_solution_primary direct
_audit_creation_date 2015-03-03
_audit_creation_method
;
Olex2 1.2
(compiled 2015.01.26 svn.r3150 for OlexSys, GUI svn.r4998)
;
_cell_angle_alpha 98.477(4)
_cell_angle_beta 91.135(4)
_cell_angle_gamma 97.754(5)
_cell_formula_units_Z 2
_cell_length_a 7.9459(4)
_cell_length_b 8.3713(5)
_cell_length_c 15.0845(6)
_cell_measurement_reflns_used 2627
_cell_measurement_temperature 293.35(10)
_cell_measurement_theta_max 27.8190
_cell_measurement_theta_min 3.4100
_cell_volume 982.54(9)
_computing_cell_refinement
;
CrysAlisPro, Agilent Technologies,
Version 1.171.36.28 (release 01-02-2013 CrysAlis171 .NET)
(compiled Feb  1 2013,16:14:44)
;
_computing_data_collection
;
CrysAlisPro, Agilent Technologies,
Version 1.171.36.28 (release 01-02-2013 CrysAlis171 .NET)
(compiled Feb  1 2013,16:14:44)
;
_computing_data_reduction
;
CrysAlisPro, Agilent Technologies,
Version 1.171.36.28 (release 01-02-2013 CrysAlis171 .NET)
(compiled Feb  1 2013,16:14:44)
;
_computing_molecular_graphics 'Olex2 (Dolomanov et al., 2009)'
_computing_publication_material 'Olex2 (Dolomanov et al., 2009)'
_computing_structure_refinement 'olex2.refine (Bourhis et al., 2015)'
_computing_structure_solution 'XS (Sheldrick, 2008)'
_diffrn_ambient_temperature 293.35(10)
_diffrn_detector_area_resol_mean 16.0855
_diffrn_measured_fraction_theta_full 0.9928
_diffrn_measured_fraction_theta_max 0.9928
_diffrn_measurement_details
;
#__ type_ start__ end____ width___ exp.time_
  1 omega   -4.00   72.00   1.0000    8.0000
omega____ theta____ kappa____ phi______ frames
    -       23.4312  -99.0000  -30.0000 76

#__ type_ start__ end____ width___ exp.time_
  2 omega -109.00  -42.00   1.0000    8.0000
omega____ theta____ kappa____ phi______ frames
    -      -23.5093 -179.0000  120.0000 67

#__ type_ start__ end____ width___ exp.time_
  3 omega   13.00   52.00   1.0000    8.0000
omega____ theta____ kappa____ phi______ frames
    -      -23.5093   37.0000  150.0000 39

#__ type_ start__ end____ width___ exp.time_
  4 omega  -95.00   56.00   1.0000    8.0000
omega____ theta____ kappa____ phi______ frames
    -      -23.5093   19.0000  120.0000 151

#__ type_ start__ end____ width___ exp.time_
  5 omega -110.00  -74.00   1.0000    8.0000
omega____ theta____ kappa____ phi______ frames
    -      -23.5093 -179.0000    0.0000 36
;
_diffrn_measurement_device_type 'Xcalibur, Sapphire3, Gemini ultra'
_diffrn_measurement_method '\w scans'
_diffrn_orient_matrix_UB_11 -0.0894945000
_diffrn_orient_matrix_UB_12 -0.0027040000
_diffrn_orient_matrix_UB_13 -0.0037724000
_diffrn_orient_matrix_UB_21 0.0100735000
_diffrn_orient_matrix_UB_22 0.0862909000
_diffrn_orient_matrix_UB_23 0.0040779000
_diffrn_orient_matrix_UB_31 0.0043362000
_diffrn_orient_matrix_UB_32 -0.0055339000
_diffrn_orient_matrix_UB_33 -0.0472546000
_diffrn_radiation_monochromator graphite
_diffrn_radiation_type 'Mo K\a'
_diffrn_radiation_wavelength 0.71073
_diffrn_reflns_av_R_equivalents 0.0194
_diffrn_reflns_av_unetI/netI 0.0418
_diffrn_reflns_limit_h_max 10
_diffrn_reflns_limit_h_min -10
_diffrn_reflns_limit_k_max 10
_diffrn_reflns_limit_k_min -10
_diffrn_reflns_limit_l_max 9
_diffrn_reflns_limit_l_min -19
_diffrn_reflns_number 6194
_diffrn_reflns_theta_full 25.9998
_diffrn_reflns_theta_max 26.00
_diffrn_reflns_theta_min 2.88
_diffrn_source 'Enhance (Mo) X-ray Source'
_exptl_absorpt_coefficient_mu 0.300
_exptl_absorpt_correction_T_max 1.00000
_exptl_absorpt_correction_T_min 0.83467
_exptl_absorpt_correction_type multi-scan
_exptl_absorpt_process_details
;
CrysAlisPro, Agilent Technologies,
Version 1.171.36.28 (release 01-02-2013 CrysAlis171 .NET)
(compiled Feb  1 2013,16:14:44)
Empirical absorption correction using spherical harmonics,
 implemented in SCALE3 ABSPACK scaling algorithm.
;
_exptl_crystal_colour colourless
_exptl_crystal_colour_primary colourless
_exptl_crystal_density_diffrn 1.3671
_exptl_crystal_description block
_exptl_crystal_F_000 422.7083
_exptl_crystal_size_max 0.1
_exptl_crystal_size_mid 0.08
_exptl_crystal_size_min 0.08
_refine_diff_density_max 0.5708
_refine_diff_density_min -0.3686
_refine_diff_density_rms 0.0779
_refine_ls_d_res_high 0.8107
_refine_ls_d_res_low 7.0768
_refine_ls_goodness_of_fit_ref 1.0710
_refine_ls_hydrogen_treatment constr
_refine_ls_matrix_type full
_refine_ls_number_constraints 32
_refine_ls_number_parameters 262
_refine_ls_number_reflns 3842
_refine_ls_number_restraints 0
_refine_ls_restrained_S_all 1.0710
_refine_ls_R_factor_all 0.0703
_refine_ls_R_factor_gt 0.0560
_refine_ls_shift/su_max 0.0000
_refine_ls_shift/su_mean 0.0000
_refine_ls_structure_factor_coef Fsqd
_refine_ls_weighting_details 'w=1/[\s^2^(Fo^2^)+(0.0610P)^2^+0.6450P] where P=(Fo^2^+2Fc^2^)/3'
_refine_ls_weighting_scheme calc
_refine_ls_wR_factor_gt 0.1359
_refine_ls_wR_factor_ref 0.1442
_reflns_Friedel_coverage 0.0
_reflns_limit_h_max 9
_reflns_limit_h_min -9
_reflns_limit_k_max 10
_reflns_limit_k_min -10
_reflns_limit_l_max 18
_reflns_limit_l_min 0
_reflns_number_gt 3181
_reflns_number_total 3842
_reflns_threshold_expression I>=2u(I)
_cod_data_source_file ol5b00213_si_003.cif
_cod_data_source_block exp_19725
_cod_database_code 1554809
_reflns_odcompleteness_completeness 99.11
_reflns_odcompleteness_iscentric 1
_reflns_odcompleteness_theta 26.32
_olex2_refinement_description
;
1. Fixed Uiso
 At 1.2 times of:
  All C(H) groups, All C(H,H) groups
 At 1.5 times of:
  All C(H,H,H) groups
2. Others
 Fixed Sof: O7(0.5) C44(0.5) O6(0.5) C41(0.5)
3.a Secondary CH2 refined with riding coordinates:
 C9(H9a,H9b), C21(H21a,H21b)
3.b Aromatic/amide H refined with riding coordinates:
 C10(H10), C11(H11), C12(H12), C13(H13), C14(H14), C15(H15), C16(H16),
 C17(H17), C18(H18), C19(H19), C20(H20)
3.c Idealised Me refined as rotating group:
 C30(H30a,H30b,H30c)
;
_olex2_submission_special_instructions 'No special instructions were received'

loop_
_space_group_symop_id
_space_group_symop_operation_xyz
1 x,y,z
2 -x,-y,-z

loop_
_atom_site_label
_atom_site_type_symbol
_atom_site_fract_x
_atom_site_fract_y
_atom_site_fract_z
_atom_site_U_iso_or_equiv
_atom_site_adp_type
_atom_site_occupancy
_atom_site_refinement_flags_posn
_atom_site_disorder_group
S1 S 0.07385(9) 0.71370(9) 0.82166(5) 0.0403(2) Uani 1.000000 . .
S2 S 0.11192(9) 0.66573(9) 0.62661(5) 0.0411(2) Uani 1.000000 . .
O1 O -0.0971(3) 0.6908(3) 0.78746(15) 0.0551(6) Uani 1.000000 . .
O2 O 0.1363(3) 0.8527(3) 0.88533(15) 0.0575(6) Uani 1.000000 . .
O3 O 0.0159(3) 0.5085(3) 0.61856(15) 0.0562(6) Uani 1.000000 . .
O4 O 0.2555(3) 0.6912(3) 0.57290(14) 0.0567(6) Uani 1.000000 . .
N1 N 0.1943(3) 0.7200(3) 0.73272(15) 0.0385(5) Uani 1.000000 . .
C4 C -0.0250(4) 0.8094(4) 0.61167(18) 0.0408(7) Uani 1.000000 . .
C7 C 0.1116(4) 0.5395(4) 0.8671(2) 0.0416(7) Uani 1.000000 . .
C8 C 0.3789(4) 0.7625(4) 0.7480(2) 0.0443(7) Uani 1.000000 . .
C9 C 0.4415(4) 0.9431(4) 0.7630(3) 0.0573(9) Uani 1.000000 . .
H9a H 0.4345(4) 0.9822(4) 0.7059(3) 0.0687(11) Uiso 1.000000 R .
H9b H 0.3638(4) 0.9967(4) 0.8022(3) 0.0687(11) Uiso 1.000000 R .
C10 C -0.2343(5) 1.0273(5) 0.5756(2) 0.0648(10) Uani 1.000000 . .
H10 H -0.3057(5) 1.1013(5) 0.5634(2) 0.0777(12) Uiso 1.000000 R .
C11 C 0.4752(4) 0.6465(4) 0.7407(3) 0.0612(9) Uani 1.000000 . .
H11 H 0.5904(4) 0.6804(4) 0.7542(3) 0.0735(11) Uiso 1.000000 R .
C12 C 0.0366(4) 0.9734(4) 0.6260(2) 0.0506(8) Uani 1.000000 . .
H12 H 0.1477(4) 1.0096(4) 0.6475(2) 0.0608(9) Uiso 1.000000 R .
C13 C -0.1893(4) 0.7534(5) 0.5797(2) 0.0538(8) Uani 1.000000 . .
H13 H -0.2294(4) 0.6424(5) 0.5703(2) 0.0645(10) Uiso 1.000000 R .
C14 C 0.0333(4) 0.3871(4) 0.8265(2) 0.0512(8) Uani 1.000000 . .
H14 H -0.0364(4) 0.3774(4) 0.7752(2) 0.0615(9) Uiso 1.000000 R .
C15 C 0.2127(5) 0.5570(5) 0.9440(2) 0.0591(9) Uani 1.000000 . .
H15 H 0.2645(5) 0.6594(5) 0.9710(2) 0.0709(11) Uiso 1.000000 R .
C16 C -0.0703(5) 1.0836(4) 0.6076(2) 0.0600(9) Uani 1.000000 . .
H16 H -0.0313(5) 1.1948(4) 0.6168(2) 0.0720(11) Uiso 1.000000 R .
C17 C 0.1603(6) 0.2662(5) 0.9390(3) 0.0726(11) Uani 1.000000 . .
H17 H 0.1780(6) 0.1734(5) 0.9630(3) 0.0872(13) Uiso 1.000000 R .
C18 C 0.2356(6) 0.4170(5) 0.9806(3) 0.0750(11) Uani 1.000000 . .
H18 H 0.3017(6) 0.4259(5) 1.0331(3) 0.0899(14) Uiso 1.000000 R .
C19 C -0.2934(5) 0.8655(5) 0.5618(3) 0.0667(10) Uani 1.000000 . .
H19 H -0.4045(5) 0.8298(5) 0.5401(3) 0.0800(12) Uiso 1.000000 R .
C20 C 0.0596(5) 0.2513(5) 0.8627(3) 0.0646(10) Uani 1.000000 . .
H20 H 0.0089(5) 0.1488(5) 0.8354(3) 0.0775(11) Uiso 1.000000 R .
C21 C 0.6194(4) 0.9974(5) 0.8028(3) 0.0636(10) Uani 1.000000 . .
H21a H 0.6971(4) 0.9330(5) 0.7698(3) 0.0764(12) Uiso 1.000000 R .
H21b H 0.6536(4) 1.1107(5) 0.7964(3) 0.0764(12) Uiso 1.000000 R .
O7 O 0.4836(9) 0.3837(8) 0.8035(5) 0.0746(18) Uani 0.500000 . 1
C44 C 0.5158(13) 0.3898(11) 0.6488(7) 0.072(2) Uani 0.500000 . 1
C43 C 0.4252(5) 0.4665(5) 0.7134(4) 0.0919(16) Uani 1.000000 . .
C30 C 0.6315(7) 0.9798(7) 0.8981(3) 0.1028(17) Uani 1.000000 . .
H30a H 0.593(5) 0.8689(12) 0.9050(4) 0.154(3) Uiso 1.000000 GR .
H30b H 0.7476(10) 1.009(5) 0.9199(7) 0.154(3) Uiso 1.000000 GR .
H30c H 0.562(4) 1.051(4) 0.9317(5) 0.154(3) Uiso 1.000000 GR .
O6 O 0.4724(7) 0.4479(8) 0.6006(4) 0.0749(16) Uani 0.500000 . 2
C41 C 0.5193(15) 0.3698(13) 0.7411(10) 0.097(4) Uani 0.500000 . 2

loop_
_atom_site_aniso_label
_atom_site_aniso_U_11
_atom_site_aniso_U_22
_atom_site_aniso_U_33
_atom_site_aniso_U_12
_atom_site_aniso_U_13
_atom_site_aniso_U_23
S1 0.0393(4) 0.0413(4) 0.0436(4) 0.0150(3) 0.0053(3) 0.0081(3)
S2 0.0432(4) 0.0378(4) 0.0414(4) 0.0052(3) -0.0011(3) 0.0035(3)
O1 0.0349(11) 0.0740(16) 0.0648(14) 0.0191(11) 0.0088(10) 0.0271(12)
O2 0.0800(16) 0.0405(13) 0.0516(13) 0.0157(11) 0.0080(11) -0.0017(10)
O3 0.0649(14) 0.0362(12) 0.0641(14) 0.0004(10) -0.0172(11) 0.0048(10)
O4 0.0553(13) 0.0671(16) 0.0494(13) 0.0144(12) 0.0134(10) 0.0078(11)
N1 0.0309(12) 0.0421(14) 0.0417(13) 0.0051(10) 0.0003(10) 0.0036(10)
C4 0.0468(16) 0.0408(16) 0.0366(15) 0.0082(13) -0.0004(12) 0.0099(12)
C7 0.0405(15) 0.0407(16) 0.0461(16) 0.0100(13) 0.0036(12) 0.0110(13)
C8 0.0327(14) 0.0470(18) 0.0509(17) 0.0060(13) -0.0002(12) -0.0001(13)
C9 0.0422(17) 0.0466(19) 0.079(2) 0.0036(15) -0.0020(16) -0.0000(17)
C10 0.073(3) 0.081(3) 0.053(2) 0.040(2) 0.0083(18) 0.0222(19)
C11 0.0350(17) 0.055(2) 0.088(3) 0.0082(15) -0.0002(16) -0.0070(18)
C12 0.059(2) 0.0439(18) 0.0485(18) 0.0054(15) -0.0036(15) 0.0073(14)
C13 0.0443(17) 0.060(2) 0.0575(19) 0.0030(15) -0.0025(14) 0.0164(16)
C14 0.0558(19) 0.0467(19) 0.0516(18) 0.0053(15) 0.0003(15) 0.0111(15)
C15 0.065(2) 0.056(2) 0.057(2) 0.0120(17) -0.0113(16) 0.0091(16)
C16 0.093(3) 0.046(2) 0.0454(18) 0.0178(19) 0.0124(18) 0.0119(15)
C17 0.089(3) 0.057(2) 0.080(3) 0.019(2) 0.004(2) 0.030(2)
C18 0.087(3) 0.079(3) 0.066(2) 0.023(2) -0.015(2) 0.025(2)
C19 0.051(2) 0.086(3) 0.070(2) 0.017(2) -0.0016(17) 0.026(2)
C20 0.074(2) 0.045(2) 0.074(2) 0.0056(18) 0.005(2) 0.0136(18)
C21 0.054(2) 0.056(2) 0.076(2) 0.0024(17) -0.0035(18) 0.0005(18)
O7 0.083(4) 0.065(4) 0.091(5) 0.041(3) 0.008(4) 0.035(4)
C44 0.100(7) 0.057(5) 0.062(5) 0.020(5) 0.022(5) 0.007(4)
C43 0.053(2) 0.043(2) 0.172(5) 0.0138(18) 0.014(3) -0.019(3)
C30 0.095(4) 0.143(5) 0.068(3) 0.005(3) -0.001(2) 0.021(3)
O6 0.071(4) 0.072(4) 0.072(4) 0.009(3) 0.018(3) -0.023(3)
C41 0.090(8) 0.058(6) 0.150(12) 0.036(5) -0.015(8) 0.017(8)

loop_
_atom_type_symbol
_atom_type_scat_dispersion_real
_atom_type_scat_dispersion_imag
_atom_type_scat_Cromer_Mann_a1
_atom_type_scat_Cromer_Mann_a2
_atom_type_scat_Cromer_Mann_a3
_atom_type_scat_Cromer_Mann_a4
_atom_type_scat_Cromer_Mann_b1
_atom_type_scat_Cromer_Mann_b2
_atom_type_scat_Cromer_Mann_b3
_atom_type_scat_Cromer_Mann_b4
_atom_type_scat_Cromer_Mann_c
_atom_type_scat_source
_atom_type_scat_dispersion_source
H 0.00000 0.00000 0.49300 0.32291 0.14019 0.04081 10.51090 26.12570 3.14236 57.79970 0.0030380000826 'International Tables Volume C Table 6.1.1.4 (pp. 500-502)' 'Henke, Gullikson and Davis, At. Data and Nucl. Data Tables, 1993, 54, 2'
C 0.00347 0.00161 2.31000 1.02000 1.58860 0.86500 20.84390 10.20750 0.56870 51.65120 0.215599998832 'International Tables Volume C Table 6.1.1.4 (pp. 500-502)' 'Henke, Gullikson and Davis, At. Data and Nucl. Data Tables, 1993, 54, 2'
S 0.12424 0.12443 6.90530 5.20340 1.43790 1.58630 1.46790 22.21510 0.25360 56.17200 0.866900026798 'International Tables Volume C Table 6.1.1.4 (pp. 500-502)' 'Henke, Gullikson and Davis, At. Data and Nucl. Data Tables, 1993, 54, 2'
O 0.01158 0.00611 3.04850 2.28680 1.54630 0.86700 13.27710 5.70110 0.32390 32.90890 0.250800013542 'International Tables Volume C Table 6.1.1.4 (pp. 500-502)' 'Henke, Gullikson and Davis, At. Data and Nucl. Data Tables, 1993, 54, 2'
N 0.00653 0.00323 12.21260 3.13220 2.01250 1.16630 0.00570 9.89330 28.99750 0.58260 -11.5290002823 'International Tables Volume C Table 6.1.1.4 (pp. 500-502)' 'Henke, Gullikson and Davis, At. Data and Nucl. Data Tables, 1993, 54, 2'

loop_
_geom_angle_atom_site_label_1
_geom_angle_atom_site_label_2
_geom_angle_atom_site_label_3
_geom_angle
O2 S1 O1 120.33(15)
N1 S1 O1 105.79(12)
N1 S1 O2 106.89(13)
C7 S1 O1 108.94(14)
C7 S1 O2 107.76(14)
C7 S1 N1 106.30(13)
O4 S2 O3 119.44(15)
N1 S2 O3 109.11(13)
N1 S2 O4 103.53(13)
C4 S2 O3 109.26(14)
C4 S2 O4 109.02(14)
C4 S2 N1 105.51(12)
S2 N1 S1 122.03(13)
C8 N1 S1 118.34(19)
C8 N1 S2 119.47(19)
C12 C4 S2 119.8(2)
C13 C4 S2 118.6(2)
C13 C4 C12 121.5(3)
C14 C7 S1 119.2(2)
C15 C7 S1 119.5(3)
C15 C7 C14 121.2(3)
C9 C8 N1 114.7(2)
C11 C8 N1 119.5(3)
C11 C8 C9 125.6(3)
C21 C9 C8 117.4(3)
C19 C10 C16 121.0(3)
C43 C11 C8 128.8(3)
C16 C12 C4 118.8(3)
C19 C13 C4 118.7(3)
C20 C14 C7 119.5(3)
C18 C15 C7 118.4(3)
C12 C16 C10 119.6(3)
C20 C17 C18 120.7(4)
C17 C18 C15 120.1(4)
C13 C19 C10 120.4(4)
C17 C20 C14 120.2(4)
C30 C21 C9 111.9(3)
C44 C43 O7 100.5(6)
C41 C43 O6 100.9(8)

loop_
_geom_bond_atom_site_label_1
_geom_bond_atom_site_label_2
_geom_bond_distance
S1 O1 1.422(2)
S1 O2 1.421(2)
S1 N1 1.667(2)
S1 C7 1.758(3)
S2 O3 1.417(2)
S2 O4 1.423(2)
S2 N1 1.692(2)
S2 C4 1.762(3)
N1 C8 1.467(3)
C4 C12 1.377(4)
C4 C13 1.379(4)
C7 C14 1.390(4)
C7 C15 1.376(4)
C8 C9 1.509(4)
C8 C11 1.308(4)
C9 C21 1.509(4)
C10 C16 1.377(5)
C10 C19 1.356(6)
C11 C43 1.500(5)
C12 C16 1.387(5)
C13 C19 1.383(5)
C14 C20 1.370(5)
C15 C18 1.398(5)
C17 C18 1.376(6)
C17 C20 1.370(6)
C21 C30 1.470(6)
O7 C43 1.697(8)
C44 C43 1.360(9)
C43 O6 1.740(8)
C43 C41 1.281(11)
